data_7233959
loop_
_publ_author_name
'Fengshou Wu'
'Jie Li'
'Hongbo Tong'
'Zaoying Li'
'Chihaya Adachi'
'Adam Langlois'
'Pierre D. Harvey'
'Li Liu'
'Wai-Yeung Wong'
'Wai-Kwok Wong'
'Xunjin Zhu'

_publ_section_title
;
 Phosphorescent Cu(I) complexes based on bis(pyrazol-1-yl-methyl)-pyridine
 derivatives for organic light-emitting diodes
;
_journal_name_full 'Journal of Materials Chemistry C'
_journal_page_first 138
_journal_page_last 146
_journal_paper_doi 10.1039/C4TC01885K
_journal_volume 3
_journal_year 2015
_chemical_formula_sum 'C55 H44 B Cu F4 N5 P'
_chemical_formula_weight 956.27
_space_group_IT_number 2
_space_group_name_Hall '-P 1'
_space_group_name_H-M_alt 'P -1'
_symmetry_cell_setting triclinic
_symmetry_space_group_name_H-M 'P -1'
_atom_sites_solution_hydrogens geom
_atom_sites_solution_primary direct
_atom_sites_solution_secondary difmap
_cell_angle_alpha 117.544(19)
_cell_angle_beta 99.86(3)
_cell_angle_gamma 95.08(3)
_cell_formula_units_Z 2
_cell_length_a 13.96(4)
_cell_length_b 14.57(2)
_cell_length_c 14.67(2)
_cell_measurement_reflns_used 1557
_cell_measurement_temperature 296(2)
_cell_measurement_theta_max 18.77
_cell_measurement_theta_min 2.28
_cell_volume 2558(9)
_computing_structure_refinement 'SHELXL-97 (Sheldrick, 1997)'
_computing_structure_solution 'SHELXS-97 (Sheldrick, 1990)'
_diffrn_ambient_temperature 296(2)
_diffrn_measured_fraction_theta_full 1.000
_diffrn_measured_fraction_theta_max 1.000
_diffrn_radiation_monochromator graphite
_diffrn_radiation_source 'fine-focus sealed tube'
_diffrn_radiation_type MoK\a
_diffrn_radiation_wavelength 0.71073
_diffrn_reflns_av_R_equivalents 0.1698
_diffrn_reflns_av_sigmaI/netI 0.2831
_diffrn_reflns_limit_h_max 16
_diffrn_reflns_limit_h_min -16
_diffrn_reflns_limit_k_max 17
_diffrn_reflns_limit_k_min -17
_diffrn_reflns_limit_l_max 17
_diffrn_reflns_limit_l_min -17
_diffrn_reflns_number 26111
_diffrn_reflns_theta_full 25.00
_diffrn_reflns_theta_max 25.00
_diffrn_reflns_theta_min 1.51
_exptl_absorpt_coefficient_mu 0.513
_exptl_absorpt_correction_T_max 0.8531
_exptl_absorpt_correction_T_min 0.8410
_exptl_absorpt_correction_type multi-scan
_exptl_absorpt_process_details sadabs
_exptl_crystal_colour yellow
_exptl_crystal_density_diffrn 1.241
_exptl_crystal_density_method 'not measured'
_exptl_crystal_description plate
_exptl_crystal_F_000 988
_exptl_crystal_size_max 0.35
_exptl_crystal_size_mid 0.32
_exptl_crystal_size_min 0.32
_refine_diff_density_max 0.721
_refine_diff_density_min -0.858
_refine_diff_density_rms 0.080
_refine_ls_extinction_method none
_refine_ls_goodness_of_fit_ref 0.831
_refine_ls_hydrogen_treatment constr
_refine_ls_matrix_type full
_refine_ls_number_parameters 604
_refine_ls_number_reflns 9012
_refine_ls_number_restraints 10
_refine_ls_restrained_S_all 0.834
_refine_ls_R_factor_all 0.1926
_refine_ls_R_factor_gt 0.0964
_refine_ls_shift/su_max 0.000
_refine_ls_shift/su_mean 0.000
_refine_ls_structure_factor_coef Fsqd
_refine_ls_weighting_details 'calc w=1/[\s^2^(Fo^2^)+(0.0000P)^2^+0.0000P] where P=(Fo^2^+2Fc^2^)/3'
_refine_ls_weighting_scheme calc
_refine_ls_wR_factor_gt 0.2268
_refine_ls_wR_factor_ref 0.2854
_reflns_number_gt 3605
_reflns_number_total 9012
_reflns_threshold_expression >2sigma(I)
_cod_data_source_file 1000004.cif
_cod_data_source_block PCOD1000004
_cod_original_cell_volume 2559(9)
_cod_original_sg_symbol_H-M P-1
_cod_database_code 7233959

loop_
_symmetry_equiv_pos_as_xyz
'x, y, z'
'-x, -y, -z'

loop_
_atom_site_label
_atom_site_type_symbol
_atom_site_fract_x
_atom_site_fract_y
_atom_site_fract_z
_atom_site_U_iso_or_equiv
_atom_site_adp_type
_atom_site_occupancy
_atom_site_symmetry_multiplicity
_atom_site_calc_flag
_atom_site_refinement_flags
_atom_site_disorder_assembly
_atom_site_disorder_group
Cu Cu 0.12136(6) 0.19882(7) 0.35869(7) 0.0545(3) Uani 1 1 d . . .
N1 N 0.0124(4) 0.0794(4) 0.2185(4) 0.0504(15) Uani 1 1 d . . .
N2 N 0.1843(4) -0.0099(5) 0.2745(4) 0.0547(16) Uani 1 1 d . . .
N3 N 0.2176(4) 0.0928(5) 0.3598(5) 0.0546(15) Uani 1 1 d . . .
N4 N -0.0868(4) 0.1833(5) 0.3888(5) 0.0582(16) Uani 1 1 d . . .
N5 N 0.0099(4) 0.1982(5) 0.4446(5) 0.0576(16) Uani 1 1 d . . .
P1 P 0.18529(14) 0.34201(15) 0.34962(15) 0.0527(5) Uani 1 1 d . . .
C1 C 0.0348(6) -0.0121(6) 0.1465(5) 0.0534(19) Uani 1 1 d . . .
C2 C -0.0359(6) -0.0894(6) 0.0549(6) 0.067(2) Uani 1 1 d . . .
H2 H -0.0186 -0.1519 0.0093 0.080 Uiso 1 1 calc R . .
C3 C -0.1304(7) -0.0719(8) 0.0335(7) 0.083(3) Uani 1 1 d . . .
H3 H -0.1769 -0.1210 -0.0278 0.100 Uiso 1 1 calc R . .
C4 C -0.1554(6) 0.0219(7) 0.1062(6) 0.072(2) Uani 1 1 d . . .
H4 H -0.2183 0.0361 0.0930 0.086 Uiso 1 1 calc R . .
C5 C -0.0832(5) 0.0941(6) 0.1996(6) 0.0541(19) Uani 1 1 d . . .
C6 C 0.1434(6) -0.0262(6) 0.1665(5) 0.061(2) Uani 1 1 d . . .
H6A H 0.1477 -0.0969 0.1150 0.073 Uiso 1 1 calc R . .
H6B H 0.1842 0.0232 0.1552 0.073 Uiso 1 1 calc R . .
C7 C -0.1063(5) 0.1898(6) 0.2888(6) 0.061(2) Uani 1 1 d . . .
H7A H -0.0656 0.2532 0.2998 0.074 Uiso 1 1 calc R . .
H7B H -0.1752 0.1938 0.2697 0.074 Uiso 1 1 calc R . .
C8 C 0.2245(6) -0.0838(6) 0.2962(6) 0.059(2) Uani 1 1 d . . .
C9 C 0.2875(5) -0.0247(6) 0.3972(7) 0.061(2) Uani 1 1 d . . .
H9 H 0.3261 -0.0516 0.4338 0.074 Uiso 1 1 calc R . .
C10 C 0.2829(5) 0.0829(7) 0.4346(6) 0.057(2) Uani 1 1 d . . .
C11 C 0.1996(7) -0.1993(7) 0.2247(6) 0.069(2) Uani 1 1 d . . .
C12 C 0.1004(7) -0.2506(7) 0.1727(7) 0.081(3) Uani 1 1 d . . .
H12 H 0.0504 -0.2116 0.1781 0.098 Uiso 1 1 calc R . .
C13 C 0.0783(8) -0.3597(9) 0.1135(9) 0.105(3) Uani 1 1 d . . .
H13 H 0.0129 -0.3940 0.0795 0.126 Uiso 1 1 calc R . .
C14 C 0.1525(11) -0.4177(9) 0.1047(10) 0.129(5) Uani 1 1 d . . .
H14 H 0.1384 -0.4905 0.0612 0.155 Uiso 1 1 calc R . .
C15 C 0.2441(10) -0.3679(10) 0.1591(13) 0.165(7) Uani 1 1 d . . .
H15 H 0.2928 -0.4078 0.1569 0.198 Uiso 1 1 calc R . .
C16 C 0.2710(8) -0.2587(8) 0.2193(9) 0.115(4) Uani 1 1 d . . .
H16 H 0.3366 -0.2267 0.2554 0.138 Uiso 1 1 calc R . .
C17 C 0.3428(5) 0.1747(6) 0.5345(6) 0.0555(19) Uani 1 1 d . . .
C18 C 0.3889(6) 0.1564(7) 0.6173(7) 0.075(2) Uani 1 1 d . . .
H18 H 0.3762 0.0894 0.6101 0.090 Uiso 1 1 calc R . .
C19 C 0.4527(7) 0.2374(10) 0.7087(8) 0.095(3) Uani 1 1 d . . .
H19 H 0.4833 0.2247 0.7622 0.114 Uiso 1 1 calc R . .
C20 C 0.4706(8) 0.3400(9) 0.7196(8) 0.102(3) Uani 1 1 d . . .
H20 H 0.5120 0.3954 0.7811 0.122 Uiso 1 1 calc R . .
C21 C 0.4253(6) 0.3575(7) 0.6365(8) 0.082(3) Uani 1 1 d . . .
H21 H 0.4380 0.4240 0.6422 0.098 Uiso 1 1 calc R . .
C22 C 0.3629(5) 0.2758(6) 0.5477(6) 0.062(2) Uani 1 1 d . . .
H22 H 0.3326 0.2884 0.4941 0.074 Uiso 1 1 calc R . .
C23 C -0.1553(6) 0.1549(6) 0.4339(6) 0.063(2) Uani 1 1 d . . .
C24 C -0.1005(6) 0.1550(7) 0.5213(6) 0.069(2) Uani 1 1 d . . .
H24 H -0.1256 0.1404 0.5689 0.082 Uiso 1 1 calc R . .
C25 C -0.0006(5) 0.1809(6) 0.5257(6) 0.0534(18) Uani 1 1 d . . .
C26 C -0.2664(6) 0.1343(7) 0.3936(7) 0.070(2) Uani 1 1 d . . .
C27 C -0.3158(6) 0.0604(8) 0.2912(8) 0.087(3) Uani 1 1 d . . .
H27 H -0.2803 0.0257 0.2412 0.104 Uiso 1 1 calc R . .
C28 C -0.4233(7) 0.0372(10) 0.2620(10) 0.110(4) Uani 1 1 d . . .
H28 H -0.4571 -0.0126 0.1934 0.132 Uiso 1 1 calc R . .
C29 C -0.4744(7) 0.0890(11) 0.3359(12) 0.113(4) Uani 1 1 d . . .
H29 H -0.5433 0.0751 0.3163 0.136 Uiso 1 1 calc R . .
C30 C -0.4259(8) 0.1623(11) 0.4402(12) 0.116(4) Uani 1 1 d . . .
H30 H -0.4620 0.1955 0.4900 0.139 Uiso 1 1 calc R . .
C31 C -0.3200(7) 0.1858(9) 0.4695(9) 0.095(3) Uani 1 1 d . . .
H31 H -0.2867 0.2350 0.5386 0.114 Uiso 1 1 calc R . .
C32 C 0.0826(6) 0.1958(6) 0.6128(6) 0.062(2) Uani 1 1 d . . .
C33 C 0.0761(7) 0.1255(8) 0.6544(7) 0.080(3) Uani 1 1 d . . .
H33 H 0.0261 0.0657 0.6203 0.096 Uiso 1 1 calc R . .
C34 C 0.1431(9) 0.1450(11) 0.7447(9) 0.112(4) Uani 1 1 d . . .
H34 H 0.1369 0.0988 0.7717 0.134 Uiso 1 1 calc R . .
C35 C 0.2199(9) 0.2326(13) 0.7965(9) 0.121(5) Uani 1 1 d . . .
H35 H 0.2652 0.2435 0.8566 0.145 Uiso 1 1 calc R . .
C36 C 0.2298(7) 0.3076(9) 0.7567(8) 0.101(3) Uani 1 1 d . . .
H36 H 0.2797 0.3674 0.7907 0.121 Uiso 1 1 calc R . .
C37 C 0.1601(6) 0.2843(7) 0.6651(6) 0.073(2) Uani 1 1 d . . .
H37 H 0.1652 0.3296 0.6370 0.087 Uiso 1 1 calc R . .
C38 C 0.2532(6) 0.4562(6) 0.4755(6) 0.060(2) Uani 1 1 d . . .
C39 C 0.2106(6) 0.4932(7) 0.5647(7) 0.068(2) Uani 1 1 d . . .
H39 H 0.1497 0.4559 0.5576 0.082 Uiso 1 1 calc R . .
C40 C 0.2544(7) 0.5812(7) 0.6610(7) 0.082(3) Uani 1 1 d . . .
H40 H 0.2219 0.6034 0.7157 0.098 Uiso 1 1 calc R . .
C41 C 0.3487(8) 0.6374(8) 0.6761(8) 0.093(3) Uani 1 1 d . . .
H41 H 0.3798 0.6959 0.7411 0.111 Uiso 1 1 calc R . .
C42 C 0.3501(6) 0.5142(7) 0.4921(7) 0.075(2) Uani 1 1 d . . .
H42 H 0.3828 0.4929 0.4375 0.090 Uiso 1 1 calc R . .
C43 C 0.3946(7) 0.6030(7) 0.5910(8) 0.086(3) Uani 1 1 d . . .
H43 H 0.4564 0.6402 0.6003 0.103 Uiso 1 1 calc R . .
C44 C 0.0933(5) 0.4002(6) 0.2955(6) 0.0563(19) Uani 1 1 d . . .
C45 C 0.0242(6) 0.3300(6) 0.2005(6) 0.065(2) Uani 1 1 d . . .
H45 H 0.0261 0.2584 0.1676 0.078 Uiso 1 1 calc R . .
C46 C -0.0490(6) 0.3688(8) 0.1547(7) 0.076(2) Uani 1 1 d . . .
H46 H -0.0959 0.3224 0.0925 0.091 Uiso 1 1 calc R . .
C47 C -0.0499(7) 0.4746(8) 0.2027(7) 0.079(3) Uani 1 1 d . . .
H47 H -0.0969 0.5001 0.1721 0.094 Uiso 1 1 calc R . .
C48 C 0.0173(8) 0.5430(8) 0.2950(8) 0.097(3) Uani 1 1 d . . .
H48 H 0.0152 0.6145 0.3269 0.116 Uiso 1 1 calc R . .
C49 C 0.0898(6) 0.5073(6) 0.3428(7) 0.073(2) Uani 1 1 d . . .
H49 H 0.1352 0.5549 0.4057 0.088 Uiso 1 1 calc R . .
C50 C 0.2701(5) 0.3174(6) 0.2597(6) 0.0565(19) Uani 1 1 d . . .
C51 C 0.3234(5) 0.2353(6) 0.2413(6) 0.065(2) Uani 1 1 d . . .
H51 H 0.3169 0.1965 0.2762 0.077 Uiso 1 1 calc R . .
C52 C 0.3871(6) 0.2104(7) 0.1702(6) 0.069(2) Uani 1 1 d . . .
H52 H 0.4219 0.1561 0.1595 0.082 Uiso 1 1 calc R . .
C53 C 0.3971(6) 0.2666(8) 0.1176(7) 0.080(3) Uani 1 1 d . . .
H53 H 0.4382 0.2502 0.0709 0.096 Uiso 1 1 calc R . .
C54 C 0.3447(7) 0.3489(8) 0.1349(7) 0.091(3) Uani 1 1 d . . .
H54 H 0.3529 0.3883 0.1008 0.110 Uiso 1 1 calc R . .
C55 C 0.2797(6) 0.3726(7) 0.2035(7) 0.077(3) Uani 1 1 d . . .
H55 H 0.2431 0.4250 0.2114 0.092 Uiso 1 1 calc R . .
B B 0.3437(10) 0.8467(12) 0.0026(14) 0.178(10) Uani 1 1 d D . .
F1 F 0.2574(7) 0.7904(9) -0.0254(13) 0.333(9) Uani 1 1 d D . .
F2 F 0.3598(13) 0.8634(15) -0.0768(10) 0.383(13) Uani 1 1 d D . .
F3 F 0.4199(7) 0.8083(7) 0.0250(9) 0.234(5) Uani 1 1 d D . .
F4 F 0.3397(6) 0.9420(8) 0.0829(8) 0.233(5) Uani 1 1 d D . .

loop_
_atom_site_aniso_label
_atom_site_aniso_U_11
_atom_site_aniso_U_22
_atom_site_aniso_U_33
_atom_site_aniso_U_23
_atom_site_aniso_U_13
_atom_site_aniso_U_12
Cu 0.0389(5) 0.0647(6) 0.0681(6) 0.0372(5) 0.0168(4) 0.0117(4)
N1 0.044(4) 0.060(4) 0.061(4) 0.042(3) 0.009(3) 0.009(3)
N2 0.047(4) 0.071(4) 0.053(4) 0.034(4) 0.016(3) 0.011(3)
N3 0.046(3) 0.064(4) 0.059(4) 0.034(3) 0.013(3) 0.010(3)
N4 0.040(3) 0.083(4) 0.067(4) 0.045(4) 0.022(3) 0.017(3)
N5 0.038(3) 0.086(4) 0.061(4) 0.042(4) 0.017(3) 0.027(3)
P1 0.0419(11) 0.0588(12) 0.0592(12) 0.0286(10) 0.0158(9) 0.0119(9)
C1 0.065(5) 0.055(5) 0.040(4) 0.026(4) 0.008(4) 0.005(4)
C2 0.071(6) 0.072(5) 0.047(5) 0.020(4) 0.017(4) 0.007(4)
C3 0.070(6) 0.100(7) 0.065(6) 0.040(6) 0.001(5) -0.016(5)
C4 0.054(5) 0.103(7) 0.064(5) 0.052(5) 0.004(4) -0.003(5)
C5 0.046(4) 0.075(5) 0.064(5) 0.051(4) 0.018(4) 0.014(4)
C6 0.063(5) 0.078(5) 0.055(5) 0.039(4) 0.023(4) 0.023(4)
C7 0.043(4) 0.090(6) 0.083(6) 0.061(5) 0.031(4) 0.024(4)
C8 0.049(4) 0.069(5) 0.078(6) 0.048(5) 0.024(4) 0.017(4)
C9 0.041(4) 0.076(6) 0.088(6) 0.058(5) 0.011(4) 0.018(4)
C10 0.036(4) 0.091(6) 0.066(5) 0.051(5) 0.024(4) 0.028(4)
C11 0.070(6) 0.075(6) 0.073(5) 0.049(5) 0.005(5) 0.010(5)
C12 0.068(6) 0.074(6) 0.083(6) 0.029(5) 0.009(5) 0.002(5)
C13 0.082(7) 0.103(9) 0.117(9) 0.052(7) 0.011(6) -0.006(7)
C14 0.129(11) 0.063(7) 0.151(11) 0.032(7) -0.008(9) 0.007(7)
C15 0.091(9) 0.082(9) 0.278(19) 0.064(11) 0.003(11) 0.030(7)
C16 0.067(7) 0.084(7) 0.184(11) 0.053(8) 0.030(7) 0.035(6)
C17 0.046(4) 0.071(5) 0.055(5) 0.036(4) 0.009(4) 0.016(4)
C18 0.062(5) 0.086(6) 0.075(6) 0.038(5) 0.013(5) 0.015(5)
C19 0.050(5) 0.142(10) 0.091(7) 0.058(8) 0.010(5) 0.020(6)
C20 0.079(7) 0.098(8) 0.086(7) 0.022(7) -0.011(6) 0.002(6)
C21 0.057(5) 0.076(6) 0.105(7) 0.041(6) 0.015(5) 0.008(5)
C22 0.045(4) 0.067(5) 0.064(5) 0.029(4) 0.001(4) 0.009(4)
C23 0.048(4) 0.084(6) 0.074(5) 0.044(5) 0.037(4) 0.023(4)
C24 0.054(5) 0.110(7) 0.064(5) 0.055(5) 0.031(4) 0.018(5)
C25 0.043(4) 0.070(5) 0.057(5) 0.035(4) 0.020(4) 0.016(4)
C26 0.036(4) 0.109(7) 0.095(6) 0.067(6) 0.027(4) 0.029(4)
C27 0.047(5) 0.119(8) 0.105(7) 0.064(7) 0.019(5) 0.014(5)
C28 0.047(6) 0.159(10) 0.151(10) 0.105(9) 0.009(7) 0.004(6)
C29 0.041(6) 0.187(13) 0.191(13) 0.144(12) 0.051(8) 0.047(7)
C30 0.071(8) 0.171(12) 0.205(13) 0.147(12) 0.084(9) 0.068(8)
C31 0.061(6) 0.142(9) 0.151(9) 0.110(8) 0.059(6) 0.048(6)
C32 0.062(5) 0.074(6) 0.061(5) 0.035(5) 0.028(4) 0.024(4)
C33 0.073(6) 0.111(7) 0.070(6) 0.054(6) 0.020(5) 0.019(5)
C34 0.099(9) 0.165(12) 0.104(9) 0.088(9) 0.033(7) 0.024(8)
C35 0.092(9) 0.213(15) 0.090(8) 0.092(10) 0.022(7) 0.075(10)
C36 0.061(6) 0.134(9) 0.093(7) 0.045(7) 0.012(6) 0.024(6)
C37 0.056(5) 0.097(7) 0.068(5) 0.046(5) 0.007(4) 0.012(5)
C38 0.055(5) 0.070(5) 0.075(5) 0.049(4) 0.021(4) 0.017(4)
C39 0.066(5) 0.078(6) 0.075(6) 0.047(5) 0.027(5) 0.016(5)
C40 0.075(6) 0.093(7) 0.080(6) 0.041(6) 0.021(5) 0.024(6)
C41 0.088(8) 0.086(7) 0.082(7) 0.026(6) 0.011(6) 0.020(6)
C42 0.054(5) 0.074(6) 0.086(6) 0.033(5) 0.012(5) 0.005(4)
C43 0.067(6) 0.065(6) 0.113(8) 0.040(6) 0.008(6) -0.001(5)
C44 0.050(4) 0.062(5) 0.074(5) 0.042(4) 0.029(4) 0.018(4)
C45 0.066(5) 0.062(5) 0.072(5) 0.035(5) 0.019(5) 0.013(4)
C46 0.063(6) 0.094(7) 0.081(6) 0.055(6) 0.011(5) 0.001(5)
C47 0.068(6) 0.092(7) 0.084(7) 0.047(6) 0.018(5) 0.030(5)
C48 0.116(9) 0.075(6) 0.095(7) 0.032(6) 0.029(7) 0.042(6)
C49 0.059(5) 0.062(5) 0.095(6) 0.039(5) 0.004(5) 0.017(4)
C50 0.046(4) 0.066(5) 0.061(5) 0.033(4) 0.016(4) 0.016(4)
C51 0.045(4) 0.082(6) 0.080(5) 0.052(5) 0.013(4) 0.005(4)
C52 0.048(5) 0.083(6) 0.078(6) 0.036(5) 0.025(4) 0.023(4)
C53 0.064(6) 0.108(7) 0.077(6) 0.045(6) 0.036(5) 0.029(5)
C54 0.086(7) 0.125(8) 0.107(7) 0.079(7) 0.058(6) 0.032(6)
C55 0.072(6) 0.089(6) 0.103(7) 0.063(6) 0.049(5) 0.032(5)
B 0.079(12) 0.116(14) 0.28(3) 0.045(17) 0.031(15) 0.032(11)
F1 0.123(8) 0.221(11) 0.48(2) 0.048(12) 0.068(11) -0.053(8)
F2 0.41(3) 0.62(3) 0.305(17) 0.30(2) 0.230(17) 0.28(3)
F3 0.132(7) 0.217(10) 0.360(14) 0.136(10) 0.064(8) 0.093(7)
F4 0.095(6) 0.211(9) 0.269(11) 0.020(8) 0.026(7) 0.042(6)

loop_
_atom_type_symbol
_atom_type_description
_atom_type_scat_dispersion_real
_atom_type_scat_dispersion_imag
_atom_type_scat_source
C C 0.0033 0.0016 'International Tables Vol C Tables 4.2.6.8 and 6.1.1.4'
H H 0.0000 0.0000 'International Tables Vol C Tables 4.2.6.8 and 6.1.1.4'
B B 0.0013 0.0007 'International Tables Vol C Tables 4.2.6.8 and 6.1.1.4'
N N 0.0061 0.0033 'International Tables Vol C Tables 4.2.6.8 and 6.1.1.4'
F F 0.0171 0.0103 'International Tables Vol C Tables 4.2.6.8 and 6.1.1.4'
P P 0.1023 0.0942 'International Tables Vol C Tables 4.2.6.8 and 6.1.1.4'
Cu Cu 0.3201 1.2651 'International Tables Vol C Tables 4.2.6.8 and 6.1.1.4'

loop_
_geom_angle_atom_site_label_1
_geom_angle_atom_site_label_2
_geom_angle_atom_site_label_3
_geom_angle
_geom_angle_site_symmetry_1
_geom_angle_site_symmetry_3
N3 Cu N5 110.9(3) . .
N3 Cu N1 94.6(3) . .
N5 Cu N1 85.9(3) . .
N3 Cu P1 117.5(2) . .
N5 Cu P1 123.82(18) . .
N1 Cu P1 115.72(18) . .
C1 N1 C5 117.5(6) . .
C1 N1 Cu 122.5(5) . .
C5 N1 Cu 120.0(5) . .
C8 N2 N3 111.8(6) . .
C8 N2 C6 124.8(6) . .
N3 N2 C6 119.8(6) . .
C10 N3 N2 105.3(6) . .
C10 N3 Cu 136.7(5) . .
N2 N3 Cu 113.3(4) . .
C23 N4 N5 111.2(6) . .
C23 N4 C7 127.9(6) . .
N5 N4 C7 120.7(5) . .
C25 N5 N4 104.6(6) . .
C25 N5 Cu 138.5(5) . .
N4 N5 Cu 114.2(4) . .
C38 P1 C50 105.3(4) . .
C38 P1 C44 102.4(4) . .
C50 P1 C44 100.9(4) . .
C38 P1 Cu 116.0(3) . .
C50 P1 Cu 114.9(3) . .
C44 P1 Cu 115.4(3) . .
N1 C1 C2 122.6(7) . .
N1 C1 C6 117.1(6) . .
C2 C1 C6 120.3(7) . .
C3 C2 C1 119.7(8) . .
C3 C2 H2 120.1 . .
C1 C2 H2 120.1 . .
C2 C3 C4 118.8(8) . .
C2 C3 H3 120.6 . .
C4 C3 H3 120.6 . .
C3 C4 C5 119.1(8) . .
C3 C4 H4 120.5 . .
C5 C4 H4 120.5 . .
N1 C5 C4 122.2(7) . .
N1 C5 C7 114.7(6) . .
C4 C5 C7 123.0(7) . .
N2 C6 C1 114.1(5) . .
N2 C6 H6A 108.7 . .
C1 C6 H6A 108.7 . .
N2 C6 H6B 108.7 . .
C1 C6 H6B 108.7 . .
H6A C6 H6B 107.6 . .
N4 C7 C5 110.6(6) . .
N4 C7 H7A 109.5 . .
C5 C7 H7A 109.5 . .
N4 C7 H7B 109.5 . .
C5 C7 H7B 109.5 . .
H7A C7 H7B 108.1 . .
N2 C8 C9 104.9(7) . .
N2 C8 C11 124.9(7) . .
C9 C8 C11 130.1(8) . .
C8 C9 C10 108.6(7) . .
C8 C9 H9 125.7 . .
C10 C9 H9 125.7 . .
N3 C10 C9 109.4(7) . .
N3 C10 C17 123.1(7) . .
C9 C10 C17 127.4(7) . .
C16 C11 C12 119.1(9) . .
C16 C11 C8 119.9(8) . .
C12 C11 C8 120.5(8) . .
C13 C12 C11 119.3(9) . .
C13 C12 H12 120.4 . .
C11 C12 H12 120.4 . .
C14 C13 C12 120.5(10) . .
C14 C13 H13 119.7 . .
C12 C13 H13 119.7 . .
C15 C14 C13 118.7(11) . .
C15 C14 H14 120.6 . .
C13 C14 H14 120.6 . .
C14 C15 C16 123.3(11) . .
C14 C15 H15 118.3 . .
C16 C15 H15 118.3 . .
C11 C16 C15 118.9(10) . .
C11 C16 H16 120.6 . .
C15 C16 H16 120.6 . .
C22 C17 C18 118.3(7) . .
C22 C17 C10 123.3(7) . .
C18 C17 C10 118.2(7) . .
C19 C18 C17 120.9(9) . .
C19 C18 H18 119.6 . .
C17 C18 H18 119.6 . .
C18 C19 C20 119.1(10) . .
C18 C19 H19 120.4 . .
C20 C19 H19 120.4 . .
C21 C20 C19 119.8(9) . .
C21 C20 H20 120.1 . .
C19 C20 H20 120.1 . .
C22 C21 C20 119.4(9) . .
C22 C21 H21 120.3 . .
C20 C21 H21 120.3 . .
C21 C22 C17 122.6(8) . .
C21 C22 H22 118.7 . .
C17 C22 H22 118.7 . .
C24 C23 N4 105.6(7) . .
C24 C23 C26 129.7(7) . .
N4 C23 C26 124.6(7) . .
C23 C24 C25 107.8(7) . .
C23 C24 H24 126.1 . .
C25 C24 H24 126.1 . .
N5 C25 C24 110.8(7) . .
N5 C25 C32 124.7(7) . .
C24 C25 C32 124.3(7) . .
C27 C26 C31 120.2(8) . .
C27 C26 C23 123.1(7) . .
C31 C26 C23 116.2(8) . .
C26 C27 C28 119.7(9) . .
C26 C27 H27 120.2 . .
C28 C27 H27 120.2 . .
C29 C28 C27 119.6(11) . .
C29 C28 H28 120.2 . .
C27 C28 H28 120.2 . .
C28 C29 C30 121.5(10) . .
C28 C29 H29 119.2 . .
C30 C29 H29 119.2 . .
C29 C30 C31 119.2(11) . .
C29 C30 H30 120.4 . .
C31 C30 H30 120.4 . .
C26 C31 C30 119.8(11) . .
C26 C31 H31 120.1 . .
C30 C31 H31 120.1 . .
C37 C32 C33 118.3(8) . .
C37 C32 C25 122.8(8) . .
C33 C32 C25 118.3(8) . .
C34 C33 C32 120.5(10) . .
C34 C33 H33 119.8 . .
C32 C33 H33 119.8 . .
C33 C34 C35 121.3(11) . .
C33 C34 H34 119.4 . .
C35 C34 H34 119.4 . .
C34 C35 C36 120.3(10) . .
C34 C35 H35 119.9 . .
C36 C35 H35 119.9 . .
C37 C36 C35 116.2(10) . .
C37 C36 H36 121.9 . .
C35 C36 H36 121.9 . .
C36 C37 C32 123.5(9) . .
C36 C37 H37 118.3 . .
C32 C37 H37 118.3 . .
C39 C38 C42 115.9(8) . .
C39 C38 P1 120.0(6) . .
C42 C38 P1 124.1(6) . .
C40 C39 C38 123.9(8) . .
C40 C39 H39 118.0 . .
C38 C39 H39 118.0 . .
C39 C40 C41 119.7(9) . .
C39 C40 H40 120.1 . .
C41 C40 H40 120.1 . .
C43 C41 C40 118.6(9) . .
C43 C41 H41 120.7 . .
C40 C41 H41 120.7 . .
C43 C42 C38 119.7(8) . .
C43 C42 H42 120.2 . .
C38 C42 H42 120.2 . .
C41 C43 C42 122.2(9) . .
C41 C43 H43 118.9 . .
C42 C43 H43 118.9 . .
C49 C44 C45 119.1(7) . .
C49 C44 P1 124.4(6) . .
C45 C44 P1 116.6(6) . .
C44 C45 C46 119.7(7) . .
C44 C45 H45 120.1 . .
C46 C45 H45 120.1 . .
C47 C46 C45 119.7(8) . .
C47 C46 H46 120.1 . .
C45 C46 H46 120.1 . .
C48 C47 C46 120.6(9) . .
C48 C47 H47 119.7 . .
C46 C47 H47 119.7 . .
C47 C48 C49 121.1(9) . .
C47 C48 H48 119.4 . .
C49 C48 H48 119.4 . .
C44 C49 C48 119.7(8) . .
C44 C49 H49 120.1 . .
C48 C49 H49 120.1 . .
C55 C50 C51 117.7(7) . .
C55 C50 P1 123.2(6) . .
C51 C50 P1 118.9(6) . .
C50 C51 C52 121.4(8) . .
C50 C51 H51 119.3 . .
C52 C51 H51 119.3 . .
C53 C52 C51 120.0(8) . .
C53 C52 H52 120.0 . .
C51 C52 H52 120.0 . .
C52 C53 C54 119.6(8) . .
C52 C53 H53 120.2 . .
C54 C53 H53 120.2 . .
C53 C54 C55 120.8(9) . .
C53 C54 H54 119.6 . .
C55 C54 H54 119.6 . .
C50 C55 C54 120.4(8) . .
C50 C55 H55 119.8 . .
C54 C55 H55 119.8 . .
F1 B F3 117.8(14) . .
F1 B F2 109.3(15) . .
F3 B F2 104.2(13) . .
F1 B F4 105.4(12) . .
F3 B F4 113.2(13) . .
F2 B F4 106.4(13) . .

loop_
_geom_bond_atom_site_label_1
_geom_bond_atom_site_label_2
_geom_bond_distance
_geom_bond_site_symmetry_2
Cu N3 2.140(7) .
Cu N5 2.166(7) .
Cu N1 2.173(6) .
Cu P1 2.266(4) .
N1 C1 1.370(9) .
N1 C5 1.371(9) .
N2 C8 1.392(9) .
N2 N3 1.402(8) .
N2 C6 1.487(9) .
N3 C10 1.372(9) .
N4 C23 1.387(9) .
N4 N5 1.396(8) .
N4 C7 1.494(9) .
N5 C25 1.354(9) .
P1 C38 1.832(8) .
P1 C50 1.856(8) .
P1 C44 1.862(8) .
C1 C2 1.414(10) .
C1 C6 1.545(11) .
C2 C3 1.378(12) .
C2 H2 0.9300 .
C3 C4 1.411(12) .
C3 H3 0.9300 .
C4 C5 1.416(10) .
C4 H4 0.9300 .
C5 C7 1.516(10) .
C6 H6A 0.9700 .
C6 H6B 0.9700 .
C7 H7A 0.9700 .
C7 H7B 0.9700 .
C8 C9 1.397(10) .
C8 C11 1.481(11) .
C9 C10 1.413(10) .
C9 H9 0.9300 .
C10 C17 1.485(10) .
C11 C16 1.366(12) .
C11 C12 1.409(12) .
C12 C13 1.386(13) .
C12 H12 0.9300 .
C13 C14 1.381(15) .
C13 H13 0.9300 .
C14 C15 1.322(15) .
C14 H14 0.9300 .
C15 C16 1.390(14) .
C15 H15 0.9300 .
C16 H16 0.9300 .
C17 C22 1.390(10) .
C17 C18 1.423(10) .
C18 C19 1.387(12) .
C18 H18 0.9300 .
C19 C20 1.422(14) .
C19 H19 0.9300 .
C20 C21 1.416(13) .
C20 H20 0.9300 .
C21 C22 1.366(11) .
C21 H21 0.9300 .
C22 H22 0.9300 .
C23 C24 1.376(10) .
C23 C26 1.512(11) .
C24 C25 1.395(10) .
C24 H24 0.9300 .
C25 C32 1.490(11) .
C26 C27 1.382(11) .
C26 C31 1.406(12) .
C27 C28 1.451(13) .
C27 H27 0.9300 .
C28 C29 1.363(15) .
C28 H28 0.9300 .
C29 C30 1.396(15) .
C29 H29 0.9300 .
C30 C31 1.430(14) .
C30 H30 0.9300 .
C31 H31 0.9300 .
C32 C37 1.405(11) .
C32 C33 1.418(11) .
C33 C34 1.375(13) .
C33 H33 0.9300 .
C34 C35 1.392(16) .
C34 H34 0.9300 .
C35 C36 1.465(16) .
C35 H35 0.9300 .
C36 C37 1.392(12) .
C36 H36 0.9300 .
C37 H37 0.9300 .
C38 C39 1.423(10) .
C38 C42 1.450(11) .
C39 C40 1.380(11) .
C39 H39 0.9300 .
C40 C41 1.412(13) .
C40 H40 0.9300 .
C41 C43 1.406(13) .
C41 H41 0.9300 .
C42 C43 1.406(11) .
C42 H42 0.9300 .
C43 H43 0.9300 .
C44 C49 1.394(10) .
C44 C45 1.402(10) .
C45 C46 1.427(11) .
C45 H45 0.9300 .
C46 C47 1.370(12) .
C46 H46 0.9300 .
C47 C48 1.363(12) .
C47 H47 0.9300 .
C48 C49 1.405(12) .
C48 H48 0.9300 .
C49 H49 0.9300 .
C50 C55 1.407(10) .
C50 C51 1.409(10) .
C51 C52 1.427(10) .
C51 H51 0.9300 .
C52 C53 1.373(11) .
C52 H52 0.9300 .
C53 C54 1.406(12) .
C53 H53 0.9300 .
C54 C55 1.415(11) .
C54 H54 0.9300 .
C55 H55 0.9300 .
B F1 1.279(14) .
B F3 1.309(14) .
B F2 1.345(16) .
B F4 1.358(14) .

loop_
_platon_squeeze_void_nr
_platon_squeeze_void_average_x
_platon_squeeze_void_average_y
_platon_squeeze_void_average_z
_platon_squeeze_void_volume
_platon_squeeze_void_count_electrons
_platon_squeeze_void_content
1 0.021 0.569 0.542 8 1 ' '
2 0.120 0.314 0.999 15 1 ' '
3 0.500 0.500 1.000 145 34 ' '
4 0.354 0.604 0.347 8 1 ' '
5 0.646 0.396 0.653 8 1 ' '
6 0.880 0.686 0.001 15 1 ' '
7 0.977 0.423 0.454 7 0 ' '
